data_1522922
loop_
_publ_author_name
'Smith, J.F.'
'Bailey, D.M.'
'Novotny, D.B.'
'Davison, J.E.'

_publ_section_title
;
 Thermodynamics of formation of yttrium-magnesium intermediate phase
;
_journal_name_full 'Acta Metallurgica'
_journal_page_first 889
_journal_page_last 895
_journal_volume 13
_journal_year 1965
_chemical_formula_sum 'Mg2 Y'
_space_group_IT_number 194
_symmetry_space_group_name_Hall '-P 6c 2c'
_symmetry_space_group_name_H-M 'P 63/m m c'
_cell_angle_alpha 90
_cell_angle_beta 90
_cell_angle_gamma 120
_cell_formula_units_Z 4
_cell_length_a 6.037
_cell_length_b 6.037
_cell_length_c 9.752
_cell_volume 307.799
_citation_journal_id_ASTM AMETAR
_cod_data_source_file Smith_AMETAR_1965_1103.cif
_cod_data_source_block Mg2Y1
_cod_original_cell_volume 307.7986
_cod_original_formula_sum 'Mg2 Y1'
_cod_database_code 1522922

loop_
_symmetry_equiv_pos_as_xyz
x,y,z
x-y,x,z+1/2
-y,x-y,z
-x,-y,z+1/2
-x+y,-x,z
y,-x+y,z+1/2
-y,-x,-z+1/2
x-y,-y,-z
x,x-y,-z+1/2
y,x,-z
-x+y,y,-z+1/2
-x,-x+y,-z
-x,-y,-z
-x+y,-x,-z-1/2
y,-x+y,-z
x,y,-z-1/2
x-y,x,-z
-y,x-y,-z-1/2
y,x,z-1/2
-x+y,y,z
-x,-x+y,z-1/2
-y,-x,z
x-y,-y,z-1/2
x,x-y,z

loop_
_atom_site_label
_atom_site_type_symbol
_atom_site_fract_x
_atom_site_fract_y
_atom_site_fract_z
_atom_site_occupancy
_atom_site_U_iso_or_equiv
Mg2 Mg 0.8409 0.6818 0.25 1 0.0
Mg1 Mg 0 0 0 1 0.0
Y1 Y 0.3333 0.6667 0.626 1 0.0
